data_7160625
loop_
_publ_author_name
'Chang, Meng-Yang'
'Liu, Yu-Hsuan'

_publ_section_title
;
 Selenium dioxide-mediated oxidative annulation of sulfonyl
 <i>o</i>-hydroxyacetophenones with acetophenones. One-pot synthesis of
 aurone analogs.
;
_journal_issue 29
_journal_name_full 'Organic &amp; biomolecular chemistry'
_journal_page_first 6986
_journal_page_last 6991
_journal_paper_doi 10.1039/d5ob00989h
_journal_volume 23
_journal_year 2025
_chemical_formula_moiety 'C17 H12 O4'
_chemical_formula_sum 'C17 H12 O4'
_chemical_formula_weight 280.27
_space_group_crystal_system monoclinic
_space_group_IT_number 14
_space_group_name_Hall '-P 2ybc'
_space_group_name_H-M_alt 'P 1 21/c 1'
_atom_sites_solution_hydrogens geom
_atom_sites_solution_primary dual
_audit_creation_date 2022-11-11
_audit_creation_method
;
Olex2 1.5
(compiled 2022.04.07 svn.rca3783a0 for OlexSys, GUI svn.r6498)
;
_audit_update_record
;
2024-12-27 deposited with the CCDC.	2025-07-02 downloaded from the CCDC.
;
_cell_angle_alpha 90
_cell_angle_beta 92.288(3)
_cell_angle_gamma 90
_cell_formula_units_Z 4
_cell_length_a 5.3211(2)
_cell_length_b 8.1869(2)
_cell_length_c 29.8283(8)
_cell_measurement_reflns_used 11002
_cell_measurement_temperature 130(2)
_cell_measurement_theta_max 26.8880
_cell_measurement_theta_min 2.5700
_cell_volume 1298.38(7)
_computing_cell_refinement 'CrysAlisPro 1.171.41.123a (Rigaku OD, 2022)'
_computing_data_collection 'CrysAlisPro 1.171.41.123a (Rigaku OD, 2022)'
_computing_data_reduction 'CrysAlisPro 1.171.41.123a (Rigaku OD, 2022)'
_computing_molecular_graphics 'Olex2 1.5 (Dolomanov et al., 2009)'
_computing_publication_material 'Olex2 1.5 (Dolomanov et al., 2009)'
_computing_structure_refinement 'SHELXL 2018/3 (Sheldrick, 2015)'
_computing_structure_solution 'SHELXT 2018/2 (Sheldrick, 2018)'
_diffrn_ambient_temperature 130(2)
_diffrn_detector 'Hybrid Pixel Array Detector'
_diffrn_detector_area_resol_mean 10.0000
_diffrn_measured_fraction_theta_full 0.996
_diffrn_measured_fraction_theta_max 0.996
_diffrn_measurement_details
;
List of Runs (angles in degrees, time in seconds):

  # Type    Start    End  Width  t~exp~   \w     \q     \k     \f   Frames
#--------------------------------------------------------------------------
  1  \w    -79.00 100.00   0.50   19.25    --   10.60  19.00-120.00  358
  2  \w    -79.00 100.00   0.50   19.25    --   10.60  19.00-120.00  358
  3  \w    -20.00 100.00   0.50   19.25    --   10.60  57.00  30.00  240
  4  \w    -27.00 100.00   0.50   19.25    --   10.60  37.00 -90.00  254
  5  \w   -100.00  20.00   0.50   19.25    --  -10.90 -57.00 -60.00  240
  6  \w    -79.00  41.00   0.50   19.25    --   10.60 -57.00 -90.00  240
  7  \w    -38.00 -13.00   0.50   19.25    --  -10.90  82.00  30.00   50
  8  \w    -41.00  79.00   0.50   19.25    --  -10.90  57.00 150.00  240
;
_diffrn_measurement_device 'four-circle diffractometer'
_diffrn_measurement_device_type 'XtaLAB Pro II AFC12 (RINC): Kappa single'
_diffrn_measurement_method '\w scans'
_diffrn_orient_matrix_type 'CrysAlisPro convention (1999,Acta A55,543-557)'
_diffrn_orient_matrix_UB_11 0.0389828000
_diffrn_orient_matrix_UB_12 -0.0680268000
_diffrn_orient_matrix_UB_13 -0.0126906000
_diffrn_orient_matrix_UB_21 -0.0696483000
_diffrn_orient_matrix_UB_22 0.0301464000
_diffrn_orient_matrix_UB_23 -0.0190187000
_diffrn_orient_matrix_UB_31 0.1068800000
_diffrn_orient_matrix_UB_32 0.0444697000
_diffrn_orient_matrix_UB_33 -0.0065738000
_diffrn_radiation_monochromator mirror
_diffrn_radiation_probe x-ray
_diffrn_radiation_type 'Mo K\a'
_diffrn_radiation_wavelength 0.71073
_diffrn_reflns_av_R_equivalents 0.0383
_diffrn_reflns_av_unetI/netI 0.0233
_diffrn_reflns_Laue_measured_fraction_full 0.996
_diffrn_reflns_Laue_measured_fraction_max 0.996
_diffrn_reflns_limit_h_max 6
_diffrn_reflns_limit_h_min -6
_diffrn_reflns_limit_k_max 9
_diffrn_reflns_limit_k_min -9
_diffrn_reflns_limit_l_max 35
_diffrn_reflns_limit_l_min -35
_diffrn_reflns_number 19804
_diffrn_reflns_point_group_measured_fraction_full 0.996
_diffrn_reflns_point_group_measured_fraction_max 0.996
_diffrn_reflns_theta_full 24.999
_diffrn_reflns_theta_max 24.999
_diffrn_reflns_theta_min 2.580
_diffrn_source 'micro-focus sealed X-ray tube'
_diffrn_source_type 'Rigaku (Mo) X-ray Source'
_exptl_absorpt_coefficient_mu 0.103
_exptl_absorpt_correction_T_max 1.00000
_exptl_absorpt_correction_T_min 0.64192
_exptl_absorpt_correction_type multi-scan
_exptl_absorpt_process_details
;
CrysAlisPro 1.171.41.123a (Rigaku Oxford Diffraction, 2022)
Empirical absorption correction using spherical harmonics,
implemented in SCALE3 ABSPACK scaling algorithm.
;
_exptl_crystal_colour red
_exptl_crystal_colour_primary red
_exptl_crystal_density_diffrn 1.434
_exptl_crystal_description block
_exptl_crystal_F_000 584
_exptl_crystal_size_max 0.2
_exptl_crystal_size_mid 0.2
_exptl_crystal_size_min 0.2
_refine_diff_density_max 0.245
_refine_diff_density_min -0.204
_refine_diff_density_rms 0.052
_refine_ls_extinction_method none
_refine_ls_goodness_of_fit_ref 1.133
_refine_ls_hydrogen_treatment constr
_refine_ls_matrix_type full
_refine_ls_number_parameters 191
_refine_ls_number_reflns 2288
_refine_ls_number_restraints 0
_refine_ls_restrained_S_all 1.133
_refine_ls_R_factor_all 0.0527
_refine_ls_R_factor_gt 0.0465
_refine_ls_shift/su_max 0.001
_refine_ls_shift/su_mean 0.000
_refine_ls_structure_factor_coef Fsqd
_refine_ls_weighting_details 'w=1/[\s^2^(Fo^2^)+(0.0541P)^2^+0.9108P] where P=(Fo^2^+2Fc^2^)/3'
_refine_ls_weighting_scheme calc
_refine_ls_wR_factor_gt 0.1220
_refine_ls_wR_factor_ref 0.1252
_reflns_Friedel_coverage 0.000
_reflns_number_gt 2010
_reflns_number_total 2288
_reflns_threshold_expression 'I > 2\s(I)'
_cod_data_source_file d5ob00989h2.cif
_cod_data_source_block k11111-myc-d(lyk1018)_auto
_cod_depositor_comments 'Adding full bibliography for 7160623--7160627.cif.'
_cod_database_code 7160625
_shelx_shelxl_version_number 2018/3
_shelx_space_group_comment
;
The symmetry employed for this shelxl refinement is uniquely defined
by the following loop, which should always be used as a source of
symmetry information in preference to the above space-group names.
They are only intended as comments.
;
_shelx_estimated_absorpt_t_max 0.980
_shelx_estimated_absorpt_t_min 0.980
_olex2_refinement_description
;
1. Fixed Uiso
 At 1.2 times of:
  All C(H) groups
 At 1.5 times of:
  All C(H,H,H) groups
2.a Aromatic/amide H refined with riding coordinates:
 C14(H14), C2(H2), C16(H16), C13(H13), C5(H5), C9(H9), C7(H7), C8(H8), C6(H6)
2.b Idealised Me refined as rotating group:
 C17(H17A,H17B,H17C)
;
_olex2_submission_special_instructions 'No special instructions were received'
_oxdiff_exptl_absorpt_empirical_details
;
Empirical correction (ABSPACK) includes:
- Absorption correction using spherical harmonics
- Frame scaling
;
_oxdiff_exptl_absorpt_empirical_full_max 1.651
_oxdiff_exptl_absorpt_empirical_full_min 0.506

loop_
_space_group_symop_operation_xyz
'x, y, z'
'-x, y+1/2, -z+1/2'
'-x, -y, -z'
'x, -y-1/2, z-1/2'

loop_
_atom_site_label
_atom_site_type_symbol
_atom_site_fract_x
_atom_site_fract_y
_atom_site_fract_z
_atom_site_U_iso_or_equiv
_atom_site_adp_type
_atom_site_occupancy
_atom_site_site_symmetry_order
_atom_site_calc_flag
_atom_site_refinement_flags_posn
_atom_site_refinement_flags_adp
_atom_site_refinement_flags_occupancy
_atom_site_disorder_assembly
_atom_site_disorder_group
O3 O 0.6622(3) 0.64103(16) 0.56032(4) 0.0247(3) Uani 1 1 d . . . . .
O1 O 1.3502(3) 0.88430(16) 0.44452(4) 0.0268(3) Uani 1 1 d . . . . .
O2 O 1.0815(3) 0.90349(16) 0.61975(4) 0.0280(4) Uani 1 1 d . . . . .
O4 O 0.2963(3) 0.52673(17) 0.61886(5) 0.0303(4) Uani 1 1 d . . . . .
C12 C 0.8264(4) 0.6918(2) 0.52721(6) 0.0216(4) Uani 1 1 d . . . . .
C11 C 1.0135(4) 0.7964(2) 0.54389(6) 0.0213(4) Uani 1 1 d . . . . .
C4 C 0.3359(4) 0.5884(2) 0.69639(6) 0.0232(4) Uani 1 1 d . . . . .
C15 C 1.1756(4) 0.8135(2) 0.47119(6) 0.0224(4) Uani 1 1 d . . . . .
C3 C 0.4139(4) 0.6005(2) 0.64894(7) 0.0232(4) Uani 1 1 d . . . . .
C1 C 0.7409(4) 0.7161(2) 0.59951(6) 0.0233(4) Uani 1 1 d . . . . .
C14 C 0.9869(4) 0.7068(2) 0.45497(6) 0.0239(4) Uani 1 1 d . . . . .
H14 H 0.981459 0.676188 0.424234 0.029 Uiso 1 1 calc R U . . .
C10 C 0.9702(4) 0.8202(2) 0.59126(6) 0.0220(4) Uani 1 1 d . . . . .
C2 C 0.6358(4) 0.7007(2) 0.63910(7) 0.0246(4) Uani 1 1 d . . . . .
H2 H 0.711195 0.760143 0.663457 0.030 Uiso 1 1 calc R U . . .
C16 C 1.1926(4) 0.8583(2) 0.51595(6) 0.0227(4) Uani 1 1 d . . . . .
H16 H 1.322278 0.928820 0.527128 0.027 Uiso 1 1 calc R U . . .
C13 C 0.8073(4) 0.6451(2) 0.48312(6) 0.0247(4) Uani 1 1 d . . . . .
H13 H 0.677568 0.573977 0.472254 0.030 Uiso 1 1 calc R U . . .
C5 C 0.1212(4) 0.4966(2) 0.70498(7) 0.0278(5) Uani 1 1 d . . . . .
H5 H 0.030619 0.444739 0.680858 0.033 Uiso 1 1 calc R U . . .
C9 C 0.4660(4) 0.6614(2) 0.73254(7) 0.0280(5) Uani 1 1 d . . . . .
H9 H 0.612494 0.723841 0.727410 0.034 Uiso 1 1 calc R U . . .
C7 C 0.1699(4) 0.5551(2) 0.78370(7) 0.0306(5) Uani 1 1 d . . . . .
H7 H 0.112050 0.544988 0.813293 0.037 Uiso 1 1 calc R U . . .
C8 C 0.3853(4) 0.6443(3) 0.77582(7) 0.0321(5) Uani 1 1 d . . . . .
H8 H 0.477479 0.693692 0.800154 0.038 Uiso 1 1 calc R U . . .
C6 C 0.0396(4) 0.4807(3) 0.74807(7) 0.0318(5) Uani 1 1 d . . . . .
H6 H -0.106868 0.418390 0.753370 0.038 Uiso 1 1 calc R U . . .
C17 C 1.3759(4) 0.8200(3) 0.40055(7) 0.0305(5) Uani 1 1 d . . . . .
H17A H 1.219397 0.837499 0.382761 0.046 Uiso 1 1 calc R U . . .
H17B H 1.411488 0.702678 0.402481 0.046 Uiso 1 1 calc R U . . .
H17C H 1.514558 0.875497 0.386155 0.046 Uiso 1 1 calc R U . . .

loop_
_atom_site_aniso_label
_atom_site_aniso_U_11
_atom_site_aniso_U_22
_atom_site_aniso_U_33
_atom_site_aniso_U_23
_atom_site_aniso_U_13
_atom_site_aniso_U_12
O3 0.0268(8) 0.0225(7) 0.0250(7) -0.0009(5) 0.0039(6) -0.0017(6)
O1 0.0288(8) 0.0261(7) 0.0259(7) -0.0014(6) 0.0066(6) -0.0021(6)
O2 0.0306(8) 0.0249(7) 0.0287(7) -0.0047(6) 0.0028(6) -0.0019(6)
O4 0.0340(9) 0.0247(7) 0.0323(8) -0.0055(6) 0.0025(6) -0.0027(6)
C12 0.0219(10) 0.0165(9) 0.0266(10) 0.0023(7) 0.0041(8) 0.0042(8)
C11 0.0226(10) 0.0145(9) 0.0269(10) 0.0001(7) 0.0010(8) 0.0046(7)
C4 0.0242(11) 0.0144(9) 0.0310(10) 0.0006(7) 0.0024(8) 0.0053(8)
C15 0.0224(10) 0.0175(9) 0.0274(10) 0.0024(7) 0.0039(8) 0.0053(8)
C3 0.0234(10) 0.0152(9) 0.0313(10) -0.0006(8) 0.0028(8) 0.0045(8)
C1 0.0263(11) 0.0172(9) 0.0264(10) -0.0016(7) 0.0002(8) 0.0048(8)
C14 0.0277(11) 0.0188(9) 0.0252(10) -0.0016(7) 0.0007(8) 0.0034(8)
C10 0.0221(10) 0.0156(9) 0.0284(10) 0.0008(8) 0.0006(8) 0.0041(8)
C2 0.0275(11) 0.0185(9) 0.0279(10) -0.0016(8) 0.0037(8) 0.0019(8)
C16 0.0230(10) 0.0169(9) 0.0282(10) -0.0004(8) 0.0005(8) 0.0029(8)
C13 0.0257(11) 0.0195(10) 0.0286(10) -0.0010(8) -0.0012(8) 0.0014(8)
C5 0.0247(11) 0.0240(10) 0.0346(11) 0.0013(8) 0.0009(8) -0.0010(8)
C9 0.0303(11) 0.0221(10) 0.0318(11) 0.0001(8) 0.0044(9) -0.0024(8)
C7 0.0382(13) 0.0239(10) 0.0305(11) 0.0045(8) 0.0097(9) 0.0050(9)
C8 0.0407(13) 0.0255(11) 0.0302(11) -0.0010(9) 0.0037(9) -0.0030(9)
C6 0.0297(12) 0.0268(11) 0.0395(12) 0.0058(9) 0.0069(9) -0.0014(9)
C17 0.0362(12) 0.0291(11) 0.0267(11) -0.0020(8) 0.0082(9) 0.0036(9)

loop_
_atom_type_symbol
_atom_type_description
_atom_type_scat_dispersion_real
_atom_type_scat_dispersion_imag
_atom_type_scat_source
C C 0.0033 0.0016 'International Tables Vol C Tables 4.2.6.8 and 6.1.1.4'
H H 0.0000 0.0000 'International Tables Vol C Tables 4.2.6.8 and 6.1.1.4'
O O 0.0106 0.0060 'International Tables Vol C Tables 4.2.6.8 and 6.1.1.4'

loop_
_geom_angle_atom_site_label_1
_geom_angle_atom_site_label_2
_geom_angle_atom_site_label_3
_geom_angle
_geom_angle_site_symmetry_1
_geom_angle_site_symmetry_3
_geom_angle_publ_flag
C1 O3 C12 106.77(15) . . ?
C15 O1 C17 117.94(16) . . ?
C11 C12 O3 112.74(16) . . ?
C13 C12 O3 124.56(18) . . ?
C13 C12 C11 122.70(18) . . ?
C12 C11 C10 106.95(16) . . ?
C16 C11 C12 120.64(17) . . ?
C16 C11 C10 132.40(18) . . ?
C5 C4 C3 117.96(18) . . ?
C9 C4 C3 123.84(18) . . ?
C9 C4 C5 118.20(19) . . ?
O1 C15 C14 123.64(17) . . ?
O1 C15 C16 115.26(18) . . ?
C16 C15 C14 121.07(18) . . ?
O4 C3 C4 120.34(18) . . ?
O4 C3 C2 120.98(18) . . ?
C2 C3 C4 118.67(17) . . ?
O3 C1 C10 109.52(16) . . ?
C2 C1 O3 126.00(18) . . ?
C2 C1 C10 124.48(18) . . ?
C15 C14 H14 119.4 . . ?
C13 C14 C15 121.17(18) . . ?
C13 C14 H14 119.4 . . ?
O2 C10 C11 131.20(18) . . ?
O2 C10 C1 124.79(17) . . ?
C11 C10 C1 104.01(15) . . ?
C3 C2 H2 116.7 . . ?
C1 C2 C3 126.59(18) . . ?
C1 C2 H2 116.7 . . ?
C11 C16 H16 121.2 . . ?
C15 C16 C11 117.57(19) . . ?
C15 C16 H16 121.2 . . ?
C12 C13 C14 116.84(19) . . ?
C12 C13 H13 121.6 . . ?
C14 C13 H13 121.6 . . ?
C4 C5 H5 119.6 . . ?
C6 C5 C4 120.73(19) . . ?
C6 C5 H5 119.6 . . ?
C4 C9 H9 119.5 . . ?
C8 C9 C4 121.1(2) . . ?
C8 C9 H9 119.5 . . ?
C8 C7 H7 120.2 . . ?
C6 C7 H7 120.2 . . ?
C6 C7 C8 119.5(2) . . ?
C9 C8 C7 120.0(2) . . ?
C9 C8 H8 120.0 . . ?
C7 C8 H8 120.0 . . ?
C5 C6 C7 120.4(2) . . ?
C5 C6 H6 119.8 . . ?
C7 C6 H6 119.8 . . ?
O1 C17 H17A 109.5 . . ?
O1 C17 H17B 109.5 . . ?
O1 C17 H17C 109.5 . . ?
H17A C17 H17B 109.5 . . ?
H17A C17 H17C 109.5 . . ?
H17B C17 H17C 109.5 . . ?

loop_
_geom_bond_atom_site_label_1
_geom_bond_atom_site_label_2
_geom_bond_distance
_geom_bond_site_symmetry_2
_geom_bond_publ_flag
O3 C12 1.407(2) . ?
O3 C1 1.371(2) . ?
O1 C15 1.375(2) . ?
O1 C17 1.425(2) . ?
O2 C10 1.224(2) . ?
O4 C3 1.232(2) . ?
C12 C11 1.390(3) . ?
C12 C13 1.370(3) . ?
C11 C10 1.454(3) . ?
C11 C16 1.387(3) . ?
C4 C3 1.494(3) . ?
C4 C5 1.400(3) . ?
C4 C9 1.393(3) . ?
C15 C14 1.402(3) . ?
C15 C16 1.384(3) . ?
C3 C2 1.476(3) . ?
C1 C10 1.516(3) . ?
C1 C2 1.333(3) . ?
C14 H14 0.9500 . ?
C14 C13 1.392(3) . ?
C2 H2 0.9500 . ?
C16 H16 0.9500 . ?
C13 H13 0.9500 . ?
C5 H5 0.9500 . ?
C5 C6 1.379(3) . ?
C9 H9 0.9500 . ?
C9 C8 1.384(3) . ?
C7 H7 0.9500 . ?
C7 C8 1.387(3) . ?
C7 C6 1.386(3) . ?
C8 H8 0.9500 . ?
C6 H6 0.9500 . ?
C17 H17A 0.9800 . ?
C17 H17B 0.9800 . ?
C17 H17C 0.9800 . ?

loop_
_geom_torsion_atom_site_label_1
_geom_torsion_atom_site_label_2
_geom_torsion_atom_site_label_3
_geom_torsion_atom_site_label_4
_geom_torsion
_geom_torsion_site_symmetry_1
_geom_torsion_site_symmetry_2
_geom_torsion_site_symmetry_3
_geom_torsion_site_symmetry_4
_geom_torsion_publ_flag
O3 C12 C11 C10 -1.0(2) . . . . ?
O3 C12 C11 C16 179.85(15) . . . . ?
O3 C12 C13 C14 -179.82(16) . . . . ?
O3 C1 C10 O2 179.13(17) . . . . ?
O3 C1 C10 C11 -0.12(19) . . . . ?
O3 C1 C2 C3 -0.1(3) . . . . ?
O1 C15 C14 C13 -176.75(17) . . . . ?
O1 C15 C16 C11 177.01(15) . . . . ?
O4 C3 C2 C1 -4.1(3) . . . . ?
C12 O3 C1 C10 -0.47(19) . . . . ?
C12 O3 C1 C2 179.98(18) . . . . ?
C12 C11 C10 O2 -178.51(19) . . . . ?
C12 C11 C10 C1 0.67(19) . . . . ?
C12 C11 C16 C15 0.7(3) . . . . ?
C11 C12 C13 C14 0.4(3) . . . . ?
C4 C3 C2 C1 175.22(18) . . . . ?
C4 C5 C6 C7 -0.2(3) . . . . ?
C4 C9 C8 C7 -0.8(3) . . . . ?
C15 C14 C13 C12 -0.9(3) . . . . ?
C3 C4 C5 C6 179.95(18) . . . . ?
C3 C4 C9 C8 -179.37(18) . . . . ?
C1 O3 C12 C11 1.0(2) . . . . ?
C1 O3 C12 C13 -178.88(18) . . . . ?
C14 C15 C16 C11 -1.2(3) . . . . ?
C10 C11 C16 C15 -178.13(18) . . . . ?
C10 C1 C2 C3 -179.62(17) . . . . ?
C2 C1 C10 O2 -1.3(3) . . . . ?
C2 C1 C10 C11 179.44(18) . . . . ?
C16 C11 C10 O2 0.5(4) . . . . ?
C16 C11 C10 C1 179.65(19) . . . . ?
C16 C15 C14 C13 1.3(3) . . . . ?
C13 C12 C11 C10 178.81(17) . . . . ?
C13 C12 C11 C16 -0.3(3) . . . . ?
C5 C4 C3 O4 -2.5(3) . . . . ?
C5 C4 C3 C2 178.27(17) . . . . ?
C5 C4 C9 C8 -0.2(3) . . . . ?
C9 C4 C3 O4 176.72(18) . . . . ?
C9 C4 C3 C2 -2.6(3) . . . . ?
C9 C4 C5 C6 0.7(3) . . . . ?
C8 C7 C6 C5 -0.8(3) . . . . ?
C6 C7 C8 C9 1.3(3) . . . . ?
C17 O1 C15 C14 -14.0(3) . . . . ?
C17 O1 C15 C16 167.77(16) . . . . ?
